data_4068807
loop_
_publ_author_name
'Huang, Hui'
'Rheingold, Arnold L.'
'Hughes, Russell P.'

_publ_section_title
;
 Serendipitous Discovery of a Simple Compound with an Unsupported
 Ir&#x2212;Ir Bond
;
_journal_issue 5
_journal_name_full Organometallics
_journal_page_first 1575
_journal_paper_doi 10.1021/om801110x
_journal_volume 28
_journal_year 2009
_chemical_formula_sum 'C16 H14 F6 Ir2 O14 S2'
_chemical_formula_weight 992.79
_chemical_name_systematic
; 

 ? 

;
_space_group_IT_number 2
_symmetry_cell_setting triclinic
_symmetry_space_group_name_Hall '-P 1'
_symmetry_space_group_name_H-M 'P -1'
_atom_sites_solution_hydrogens geom
_atom_sites_solution_primary direct
_atom_sites_solution_secondary difmap
_audit_creation_method SHELXL-97
_cell_angle_alpha 79.2200(10)
_cell_angle_beta 89.9160(10)
_cell_angle_gamma 71.3540(10)
_cell_formula_units_Z 2
_cell_length_a 8.5155(9)
_cell_length_b 11.6573(12)
_cell_length_c 14.0377(15)
_cell_measurement_reflns_used 8437
_cell_measurement_temperature 208(2)
_cell_measurement_theta_max 25.61
_cell_measurement_theta_min 2.61
_cell_volume 1294.5(2)
_computing_cell_refinement 'Bruker SMART'
_computing_data_collection 'Bruker SMART'
_computing_data_reduction 'Bruker SAINT'
_computing_molecular_graphics 'Bruker SHELXTL'
_computing_publication_material 'Bruker SHELXTL'
_computing_structure_refinement 'SHELXL-97 (Sheldrick, 1997)'
_computing_structure_solution 'SHELXS-97 (Sheldrick, 1990)'
_diffrn_ambient_temperature 208(2)
_diffrn_measured_fraction_theta_full 0.986
_diffrn_measured_fraction_theta_max 0.981
_diffrn_measurement_device_type 'CCD area detector'
_diffrn_measurement_method 'phi and omega scans'
_diffrn_radiation_monochromator graphite
_diffrn_radiation_source 'fine-focus sealed tube'
_diffrn_radiation_type MoK\a
_diffrn_radiation_wavelength 0.71073
_diffrn_reflns_av_R_equivalents 0.0303
_diffrn_reflns_av_sigmaI/netI 0.0352
_diffrn_reflns_limit_h_max 5
_diffrn_reflns_limit_h_min -10
_diffrn_reflns_limit_k_max 14
_diffrn_reflns_limit_k_min -13
_diffrn_reflns_limit_l_max 17
_diffrn_reflns_limit_l_min -16
_diffrn_reflns_number 11294
_diffrn_reflns_theta_full 25.00
_diffrn_reflns_theta_max 25.61
_diffrn_reflns_theta_min 1.88
_exptl_absorpt_coefficient_mu 10.540
_exptl_absorpt_correction_T_max 0.1864
_exptl_absorpt_correction_T_min 0.1286
_exptl_absorpt_correction_type multi-scan
_exptl_absorpt_process_details SADABS
_exptl_crystal_colour orange
_exptl_crystal_density_diffrn 2.547
_exptl_crystal_density_method 'not measured'
_exptl_crystal_description block
_exptl_crystal_F_000 924
_exptl_crystal_size_max 0.33
_exptl_crystal_size_mid 0.30
_exptl_crystal_size_min 0.24
_refine_diff_density_max 1.586
_refine_diff_density_min -1.267
_refine_diff_density_rms 0.152
_refine_ls_extinction_method none
_refine_ls_goodness_of_fit_ref 1.033
_refine_ls_hydrogen_treatment constr
_refine_ls_matrix_type full
_refine_ls_number_parameters 361
_refine_ls_number_reflns 4782
_refine_ls_number_restraints 0
_refine_ls_restrained_S_all 1.033
_refine_ls_R_factor_all 0.0271
_refine_ls_R_factor_gt 0.0241
_refine_ls_shift/su_max 0.013
_refine_ls_shift/su_mean 0.002
_refine_ls_structure_factor_coef Fsqd
_refine_ls_weighting_details 'calc w=1/[\s^2^(Fo^2^)+(0.0380P)^2^+0.3000P] where P=(Fo^2^+2Fc^2^)/3'
_refine_ls_weighting_scheme calc
_refine_ls_wR_factor_gt 0.0623
_refine_ls_wR_factor_ref 0.0640
_reflns_number_gt 4377
_reflns_number_total 4782
_reflns_threshold_expression >2sigma(I)
_cod_data_source_file om801110x_si_001.cif
_cod_data_source_block rph448
_cod_depositor_comments
;
The following automatic conversions were performed:

'_symmetry_cell_setting' value 'Triclinic' changed to 'triclinic'
according to /home/saulius/struct/CIF-dictionaries/cif_core.dic
dictionary named 'cif_core.dic' version 2.4.2 from 2011-04-26.

Automatic conversion script
Id: cif_fix_values 1715 2011-07-08 13:25:40Z adriana 
;
_cod_original_sg_symbol_H-M P-1
_cod_database_code 4068807

loop_
_symmetry_equiv_pos_as_xyz
'x, y, z'
'-x, -y, -z'

loop_
_atom_site_label
_atom_site_type_symbol
_atom_site_fract_x
_atom_site_fract_y
_atom_site_fract_z
_atom_site_U_iso_or_equiv
_atom_site_adp_type
_atom_site_occupancy
_atom_site_symmetry_multiplicity
_atom_site_calc_flag
_atom_site_refinement_flags
Ir1 Ir 0.51163(2) 0.371911(16) 0.258717(11) 0.01903(7) Uani 1 1 d .
Ir2 Ir 0.35226(2) 0.217531(15) 0.229549(11) 0.01982(7) Uani 1 1 d .
S1 S 0.72981(14) 0.56915(11) 0.23853(8) 0.0246(2) Uani 1 1 d .
S2 S 0.10974(15) 0.04370(12) 0.21887(9) 0.0305(3) Uani 1 1 d .
F1 F 0.5668(4) 0.6203(3) 0.0694(2) 0.0463(8) Uani 1 1 d .
F2 F 0.4713(4) 0.7544(3) 0.1583(2) 0.0553(9) Uani 1 1 d .
F3 F 0.6974(4) 0.7448(3) 0.0870(2) 0.0443(8) Uani 1 1 d .
F4 F 0.1811(5) 0.0130(3) 0.4046(2) 0.0569(10) Uani 1 1 d .
F5 F 0.2955(5) -0.1478(3) 0.3454(3) 0.0648(10) Uani 1 1 d .
F6 F 0.0353(5) -0.0951(3) 0.3694(3) 0.0600(10) Uani 1 1 d .
O1 O 0.7713(4) 0.1754(3) 0.3991(3) 0.0396(9) Uani 1 1 d .
O2 O 0.7027(4) 0.3309(3) 0.0796(2) 0.0364(8) Uani 1 1 d .
O3 O 0.3918(4) 0.4093(3) 0.3802(2) 0.0261(7) Uani 1 1 d .
O4 O 0.3324(4) 0.5125(3) 0.1732(2) 0.0236(7) Uani 1 1 d .
O5 O 0.1311(4) 0.3997(3) 0.0635(2) 0.0364(8) Uani 1 1 d .
O6 O 0.1060(4) 0.3014(3) 0.3775(3) 0.0374(9) Uani 1 1 d .
O7 O 0.4931(4) 0.0818(3) 0.3366(2) 0.0247(7) Uani 1 1 d .
O8 O 0.5134(4) 0.1558(3) 0.1298(2) 0.0224(7) Uani 1 1 d .
O9 O 0.6036(4) 0.5196(3) 0.2875(2) 0.0278(8) Uani 1 1 d .
O10 O 0.8572(4) 0.4819(3) 0.1986(3) 0.0367(8) Uani 1 1 d .
O11 O 0.7787(5) 0.6448(3) 0.2936(2) 0.0345(8) Uani 1 1 d .
O12 O 0.2676(4) 0.0696(3) 0.1977(3) 0.0303(8) Uani 1 1 d .
O13 O -0.0244(4) 0.1508(4) 0.2297(3) 0.0425(9) Uani 1 1 d .
O14 O 0.0815(5) -0.0353(4) 0.1599(3) 0.0504(11) Uani 1 1 d .
C1 C 0.6773(6) 0.2448(5) 0.3425(3) 0.0272(11) Uani 1 1 d .
C2 C 0.6319(6) 0.3425(5) 0.1473(4) 0.0253(11) Uani 1 1 d .
C3 C 0.2723(6) 0.5098(5) 0.3826(3) 0.0286(11) Uani 1 1 d .
C4 C 0.1873(6) 0.5963(5) 0.3027(3) 0.0309(11) Uani 1 1 d .
H4A H 0.1024 0.6642 0.3151 0.037 Uiso 1 1 calc R
C5 C 0.2155(5) 0.5923(4) 0.2062(3) 0.0243(10) Uani 1 1 d .
C6 C 0.2262(8) 0.5260(6) 0.4835(4) 0.0497(15) Uani 1 1 d .
H6A H 0.2973 0.4577 0.5297 0.075 Uiso 1 1 calc R
H6B H 0.1128 0.5294 0.4907 0.075 Uiso 1 1 calc R
H6C H 0.2390 0.6014 0.4946 0.075 Uiso 1 1 calc R
C7 C 0.1009(6) 0.6901(4) 0.1275(4) 0.0339(11) Uani 1 1 d .
H7A H 0.1357 0.6738 0.0650 0.051 Uiso 1 1 calc R
H7B H 0.1049 0.7699 0.1333 0.051 Uiso 1 1 calc R
H7C H -0.0106 0.6885 0.1345 0.051 Uiso 1 1 calc R
C8 C 0.2130(6) 0.3370(5) 0.1264(3) 0.0271(11) Uani 1 1 d .
C9 C 0.1982(6) 0.2730(4) 0.3216(3) 0.0253(10) Uani 1 1 d .
C10 C 0.6084(6) -0.0152(4) 0.3216(3) 0.0249(10) Uani 1 1 d .
C11 C 0.6748(6) -0.0331(4) 0.2323(3) 0.0262(10) Uani 1 1 d .
H11B H 0.7568 -0.1080 0.2315 0.031 Uiso 1 1 calc R
C12 C 0.6291(5) 0.0511(4) 0.1444(3) 0.0236(10) Uani 1 1 d .
C13 C 0.6720(6) -0.1127(5) 0.4109(3) 0.0342(12) Uani 1 1 d .
H13B H 0.6135 -0.0857 0.4654 0.051 Uiso 1 1 calc R
H13C H 0.7885 -0.1276 0.4228 0.051 Uiso 1 1 calc R
H13D H 0.6548 -0.1876 0.4019 0.051 Uiso 1 1 calc R
C14 C 0.7192(6) 0.0233(5) 0.0548(3) 0.0306(11) Uani 1 1 d .
H14B H 0.6707 0.0897 0.0008 0.046 Uiso 1 1 calc R
H14C H 0.7102 -0.0520 0.0409 0.046 Uiso 1 1 calc R
H14D H 0.8342 0.0144 0.0655 0.046 Uiso 1 1 calc R
C15 C 0.6078(6) 0.6799(5) 0.1324(4) 0.0330(12) Uani 1 1 d .
C16 C 0.1596(7) -0.0522(5) 0.3405(4) 0.0402(13) Uani 1 1 d .

loop_
_atom_site_aniso_label
_atom_site_aniso_U_11
_atom_site_aniso_U_22
_atom_site_aniso_U_33
_atom_site_aniso_U_23
_atom_site_aniso_U_13
_atom_site_aniso_U_12
Ir1 0.01917(11) 0.02038(11) 0.01692(10) -0.00314(7) 0.00037(7) -0.00589(8)
Ir2 0.01899(11) 0.01961(11) 0.01996(11) -0.00377(7) -0.00009(7) -0.00511(8)
S1 0.0247(6) 0.0271(6) 0.0232(6) -0.0041(5) 0.0000(4) -0.0106(5)
S2 0.0264(6) 0.0323(7) 0.0356(7) -0.0102(5) -0.0001(5) -0.0113(5)
F1 0.059(2) 0.057(2) 0.0295(16) 0.0027(15) -0.0120(14) -0.0347(18)
F2 0.0348(18) 0.048(2) 0.061(2) 0.0064(17) -0.0020(15) 0.0064(16)
F3 0.0504(19) 0.0456(19) 0.0381(17) 0.0084(15) -0.0034(14) -0.0268(16)
F4 0.085(3) 0.065(2) 0.0344(18) -0.0055(17) -0.0027(17) -0.045(2)
F5 0.053(2) 0.044(2) 0.081(3) 0.0095(19) -0.0064(19) -0.0050(18)
F6 0.060(2) 0.063(2) 0.066(2) 0.0052(19) 0.0048(18) -0.043(2)
O1 0.033(2) 0.039(2) 0.037(2) 0.0052(17) -0.0125(16) -0.0057(17)
O2 0.041(2) 0.047(2) 0.0271(18) -0.0125(16) 0.0104(16) -0.0197(18)
O3 0.0296(18) 0.0309(19) 0.0198(16) -0.0063(14) 0.0071(13) -0.0117(15)
O4 0.0227(16) 0.0216(17) 0.0226(16) -0.0021(13) -0.0014(12) -0.0030(14)
O5 0.0299(19) 0.036(2) 0.0318(19) -0.0059(16) -0.0102(15) 0.0044(16)
O6 0.036(2) 0.041(2) 0.038(2) -0.0134(17) 0.0121(17) -0.0129(18)
O7 0.0266(17) 0.0252(18) 0.0204(16) -0.0035(14) -0.0031(13) -0.0063(15)
O8 0.0233(16) 0.0238(17) 0.0177(15) -0.0032(13) 0.0017(12) -0.0047(14)
O9 0.0323(19) 0.0271(18) 0.0293(17) -0.0067(14) 0.0045(14) -0.0163(16)
O10 0.0279(19) 0.035(2) 0.044(2) -0.0098(17) 0.0066(15) -0.0054(16)
O11 0.040(2) 0.039(2) 0.0335(19) -0.0091(16) -0.0001(15) -0.0237(18)
O12 0.0286(18) 0.0280(19) 0.040(2) -0.0133(16) 0.0044(14) -0.0133(16)
O13 0.028(2) 0.041(2) 0.053(2) -0.0063(18) 0.0001(16) -0.0044(17)
O14 0.051(2) 0.064(3) 0.055(2) -0.027(2) -0.0006(19) -0.036(2)
C1 0.024(2) 0.032(3) 0.029(3) -0.008(2) 0.000(2) -0.012(2)
C2 0.022(2) 0.030(3) 0.026(3) -0.005(2) -0.0005(19) -0.011(2)
C3 0.026(2) 0.037(3) 0.027(2) -0.010(2) 0.0060(19) -0.014(2)
C4 0.028(3) 0.029(3) 0.035(3) -0.015(2) 0.006(2) -0.005(2)
C5 0.016(2) 0.025(2) 0.035(3) -0.012(2) 0.0014(18) -0.0064(19)
C6 0.055(4) 0.066(4) 0.027(3) -0.020(3) 0.013(2) -0.012(3)
C7 0.031(3) 0.024(3) 0.039(3) -0.001(2) -0.006(2) -0.002(2)
C8 0.028(3) 0.029(3) 0.025(3) -0.010(2) 0.002(2) -0.008(2)
C9 0.021(2) 0.025(3) 0.030(3) -0.006(2) -0.001(2) -0.007(2)
C10 0.028(2) 0.024(2) 0.026(2) -0.005(2) -0.0003(18) -0.012(2)
C11 0.027(2) 0.019(2) 0.028(2) -0.0043(19) 0.0014(18) -0.001(2)
C12 0.021(2) 0.024(2) 0.029(2) -0.004(2) -0.0025(17) -0.013(2)
C13 0.041(3) 0.028(3) 0.025(2) 0.001(2) -0.004(2) -0.003(2)
C14 0.031(3) 0.030(3) 0.026(2) -0.006(2) 0.0039(19) -0.003(2)
C15 0.033(3) 0.034(3) 0.031(3) 0.002(2) -0.001(2) -0.015(2)
C16 0.036(3) 0.035(3) 0.050(3) -0.003(3) 0.001(2) -0.016(3)

loop_
_atom_type_symbol
_atom_type_description
_atom_type_scat_dispersion_real
_atom_type_scat_dispersion_imag
_atom_type_scat_source
C C 0.0033 0.0016 'International Tables Vol C Tables 4.2.6.8 and 6.1.1.4'
H H 0.0000 0.0000 'International Tables Vol C Tables 4.2.6.8 and 6.1.1.4'
O O 0.0106 0.0060 'International Tables Vol C Tables 4.2.6.8 and 6.1.1.4'
F F 0.0171 0.0103 'International Tables Vol C Tables 4.2.6.8 and 6.1.1.4'
S S 0.1246 0.1234 'International Tables Vol C Tables 4.2.6.8 and 6.1.1.4'
Ir Ir -1.4442 7.9887 'International Tables Vol C Tables 4.2.6.8 and 6.1.1.4'

loop_
_geom_angle_atom_site_label_1
_geom_angle_atom_site_label_2
_geom_angle_atom_site_label_3
_geom_angle
C1 Ir1 C2 92.7(2)
C1 Ir1 O4 177.62(17)
C2 Ir1 O4 89.17(17)
C1 Ir1 O3 86.64(17)
C2 Ir1 O3 176.47(16)
O4 Ir1 O3 91.39(13)
C1 Ir1 O9 94.06(17)
C2 Ir1 O9 96.50(17)
O4 Ir1 O9 84.28(13)
O3 Ir1 O9 80.09(12)
C1 Ir1 Ir2 92.11(15)
C2 Ir1 Ir2 90.21(15)
O4 Ir1 Ir2 89.33(9)
O3 Ir1 Ir2 93.28(9)
O9 Ir1 Ir2 170.65(9)
C9 Ir2 C8 91.3(2)
C9 Ir2 O8 178.52(16)
C8 Ir2 O8 88.35(16)
C9 Ir2 O7 89.17(17)
C8 Ir2 O7 175.94(17)
O8 Ir2 O7 91.07(13)
C9 Ir2 O12 98.98(17)
C8 Ir2 O12 92.94(17)
O8 Ir2 O12 79.61(13)
O7 Ir2 O12 83.01(13)
C9 Ir2 Ir1 90.86(14)
C8 Ir2 Ir1 91.77(15)
O8 Ir2 Ir1 90.59(9)
O7 Ir2 Ir1 92.25(9)
O12 Ir2 Ir1 168.99(9)
O10 S1 O11 117.7(2)
O10 S1 O9 114.6(2)
O11 S1 O9 111.5(2)
O10 S1 C15 104.8(2)
O11 S1 C15 103.8(2)
O9 S1 C15 102.2(2)
O14 S2 O13 118.8(3)
O14 S2 O12 111.4(2)
O13 S2 O12 113.2(2)
O14 S2 C16 104.5(3)
O13 S2 C16 105.1(3)
O12 S2 C16 101.8(2)
C3 O3 Ir1 123.8(3)
C5 O4 Ir1 123.7(3)
C10 O7 Ir2 124.2(3)
C12 O8 Ir2 124.5(3)
S1 O9 Ir1 130.2(2)
S2 O12 Ir2 130.2(2)
O1 C1 Ir1 173.5(5)
O2 C2 Ir1 176.7(5)
O3 C3 C4 125.8(4)
O3 C3 C6 113.5(4)
C4 C3 C6 120.7(5)
C3 C4 C5 126.7(5)
O4 C5 C4 126.9(4)
O4 C5 C7 113.5(4)
C4 C5 C7 119.6(4)
O5 C8 Ir2 174.9(4)
O6 C9 Ir2 177.2(4)
O7 C10 C11 125.8(4)
O7 C10 C13 114.0(4)
C11 C10 C13 120.2(4)
C10 C11 C12 125.9(4)
O8 C12 C11 126.3(4)
O8 C12 C14 113.3(4)
C11 C12 C14 120.4(4)
F2 C15 F3 109.7(4)
F2 C15 F1 108.3(4)
F3 C15 F1 107.4(4)
F2 C15 S1 111.1(3)
F3 C15 S1 110.0(3)
F1 C15 S1 110.3(4)
F5 C16 F4 107.7(5)
F5 C16 F6 107.7(5)
F4 C16 F6 107.1(5)
F5 C16 S2 112.6(4)
F4 C16 S2 110.7(4)
F6 C16 S2 110.7(4)

loop_
_geom_bond_atom_site_label_1
_geom_bond_atom_site_label_2
_geom_bond_distance
Ir1 C1 1.894(5)
Ir1 C2 1.893(5)
Ir1 O4 2.031(3)
Ir1 O3 2.031(3)
Ir1 O9 2.205(3)
Ir1 Ir2 2.6622(3)
Ir2 C9 1.891(5)
Ir2 C8 1.907(5)
Ir2 O8 2.025(3)
Ir2 O7 2.025(3)
Ir2 O12 2.186(3)
S1 O10 1.426(4)
S1 O11 1.429(4)
S1 O9 1.486(3)
S1 C15 1.842(5)
S2 O14 1.421(4)
S2 O13 1.430(4)
S2 O12 1.487(4)
S2 C16 1.824(6)
F1 C15 1.331(6)
F2 C15 1.308(6)
F3 C15 1.322(5)
F4 C16 1.329(6)
F5 C16 1.316(6)
F6 C16 1.341(6)
O1 C1 1.128(6)
O2 C2 1.131(6)
O3 C3 1.290(6)
O4 C5 1.280(5)
O5 C8 1.111(6)
O6 C9 1.127(6)
O7 C10 1.290(6)
O8 C12 1.281(6)
C3 C4 1.383(7)
C3 C6 1.498(6)
C4 C5 1.381(6)
C5 C7 1.515(6)
C10 C11 1.398(6)
C10 C13 1.494(6)
C11 C12 1.393(6)
C12 C14 1.506(6)
